data_4341098
loop_
_publ_author_name
'Fataftah, Majed S.'
'Zadrozny, Joseph M.'
'Rogers, Dylan M.'
'Freedman, Danna E.'

_publ_section_title
;
 A mononuclear transition metal single-molecule magnet in a nuclear
 spin-free ligand environment.
;
_journal_issue 19
_journal_name_full 'Inorganic chemistry'
_journal_page_first 10716
_journal_page_last 10721
_journal_paper_doi 10.1021/ic501906z
_journal_volume 53
_journal_year 2014
_chemical_formula_moiety 'C6 S10 Zn, 2(C24 H20 P), C2 H3 N'
_chemical_formula_sum 'C56 H43 N P2 S10 Zn'
_chemical_formula_weight 1177.86
_chemical_name_common (Ph4P)2[Zn(dmit)2](MeCN)
_chemical_name_systematic
;
 ? 
;
_space_group_crystal_system triclinic
_space_group_IT_number 2
_space_group_name_Hall '-P 1'
_space_group_name_H-M_alt 'P -1'
_symmetry_space_group_name_Hall '-P 1'
_symmetry_space_group_name_H-M 'P -1'
_atom_sites_solution_hydrogens geom
_atom_sites_solution_primary direct
_atom_sites_solution_secondary difmap
_audit_creation_date 2014-08-05
_audit_creation_method
;
Olex2 1.2
(compiled 2014.03.20 svn.r2914 for OlexSys, GUI svn.r4816)
;
_cell_angle_alpha 64.712(2)
_cell_angle_beta 78.433(2)
_cell_angle_gamma 77.777(2)
_cell_formula_units_Z 2
_cell_length_a 9.5492(4)
_cell_length_b 16.9460(8)
_cell_length_c 19.1660(9)
_cell_measurement_reflns_used 9919
_cell_measurement_temperature 100
_cell_measurement_theta_max 26.134
_cell_measurement_theta_min 2.200
_cell_volume 2719.3(2)
_computing_molecular_graphics 'Olex2 (Dolomanov et al., 2009)'
_computing_publication_material 'Olex2 (Dolomanov et al., 2009)'
_computing_structure_refinement 'ShelXL (Sheldrick, 2008)'
_computing_structure_solution 'ShelXS (Sheldrick, 2008)'
_diffrn_ambient_temperature 100.01
_diffrn_measured_fraction_theta_full 0.981
_diffrn_measured_fraction_theta_max 0.981
_diffrn_measurement_device_type 'Bruker APEX-II CCD'
_diffrn_measurement_method '\f and \w scans'
_diffrn_radiation_monochromator graphite
_diffrn_radiation_type MoK\a
_diffrn_radiation_wavelength 0.71073
_diffrn_reflns_av_R_equivalents 0.0626
_diffrn_reflns_av_unetI/netI 0.0498
_diffrn_reflns_limit_h_max 11
_diffrn_reflns_limit_h_min -11
_diffrn_reflns_limit_k_max 20
_diffrn_reflns_limit_k_min -20
_diffrn_reflns_limit_l_max 22
_diffrn_reflns_limit_l_min -23
_diffrn_reflns_number 37568
_diffrn_reflns_theta_full 26.13
_diffrn_reflns_theta_max 26.13
_diffrn_reflns_theta_min 1.18
_diffrn_source 'fine-focus sealed tube'
_diffrn_standards_number 0
_exptl_absorpt_coefficient_mu 0.933
_exptl_absorpt_correction_T_max 0.793
_exptl_absorpt_correction_T_min 0.730
_exptl_absorpt_correction_type multi-scan
_exptl_absorpt_process_details
;
SADABS-2012/1 (Bruker,2012) was used for absorption correction.
wR2(int) was 0.0897 before and 0.0761 after correction.
The Ratio of minimum to maximum transmission is 0.9299.
The \l/2 correction factor is 0.0015.
;
_exptl_crystal_colour 'clear dark red'
_exptl_crystal_colour_lustre clear
_exptl_crystal_colour_modifier dark
_exptl_crystal_colour_primary red
_exptl_crystal_density_diffrn 1.439
_exptl_crystal_density_method 'not measured'
_exptl_crystal_description block
_exptl_crystal_F_000 1211.9
_exptl_crystal_size_max 0.21
_exptl_crystal_size_mid 0.19
_exptl_crystal_size_min 0.15
_refine_diff_density_max 0.467
_refine_diff_density_min -0.460
_refine_diff_density_rms 0.080
_refine_ls_extinction_method none
_refine_ls_goodness_of_fit_ref 1.083
_refine_ls_hydrogen_treatment mixed
_refine_ls_matrix_type full
_refine_ls_number_parameters 646
_refine_ls_number_reflns 10626
_refine_ls_number_restraints 10
_refine_ls_restrained_S_all 1.083
_refine_ls_R_factor_all 0.0377
_refine_ls_R_factor_gt 0.0310
_refine_ls_shift/su_max 0.001
_refine_ls_shift/su_mean 0.000
_refine_ls_structure_factor_coef Fsqd
_refine_ls_weighting_details 'calc w=1/[\s^2^(Fo^2^)+(0.0317P)^2^+1.6716P] where P=(Fo^2^+2Fc^2^)/3'
_refine_ls_weighting_scheme calc
_refine_ls_wR_factor_gt 0.0789
_refine_ls_wR_factor_ref 0.0899
_reflns_number_gt 9300
_reflns_number_total 10626
_reflns_threshold_expression >2sigma(I)
_cod_data_source_file ic501906z_si_003.cif
_cod_data_source_block jz22_0m
_cod_depositor_comments 'Adding full bibliography for 4341097--4341098.cif.'
_cod_database_code 4341098
_olex2_refinement_description
;
1. Others
 Fixed Uiso: H32(0.027) H26(0.02) H44(0.024) H14(0.024) H18(0.023) H47(0.023)
 H53(0.027) H50(0.021) H46(0.025) H12(0.02) H30(0.022) H8(0.03) H24(0.027)
 H17(0.03) H10(0.03) H54(0.024) H27(0.024) H45(0.026) H29(0.027) H23(0.033)
 H48(0.023) H22(0.033) H42(0.026) H21(0.034) H51(0.024) H20(0.03) H15(0.03)
 H52(0.026) H34(0.04) H38(0.031) H28(0.025) H9(0.034) H40(0.03) H11(0.027)
 H16(0.032) H36(0.03) H35(0.038) H41(0.032) H39(0.035) H33(0.036) H55A(0.038)
 H55B(0.038) H55C(0.038) H57A(0.073) H57B(0.073) H57C(0.073) H59A(0.038)
 H59B(0.038) H59C(0.038)
 Fixed X: H32(0.3218) H26(0.5802) H44(0.1219) H14(0.4016) H18(0.805)
 H47(0.5801) H53(0.7298) H50(0.4047) H46(0.391) H12(0.314) H30(0.6466)
 H8(0.3546) H24(0.805) H17(0.8666) H10(-0.0386) H54(0.5209) H27(0.6453)
 H45(0.1624) H29(0.7177) H23(0.9238) H48(0.542) H22(0.823) H42(0.129)
 H21(0.6029) H51(0.6147) H20(0.483) H15(0.4631) H52(0.7764) H34(-0.0798)
 H38(0.2311) H28(0.7176) H9(0.1054) H40(-0.0007) H11(0.0641) H16(0.6956) H36(-
 0.0149) H35(-0.1696) H41(0.0104) H39(0.1088) H33(0.1662) H55A(1.1095)
 H55B(0.9396) H55C(1.0126) H57A(0.905) H57B(1.0211) H57C(1.0732) H59A(0.9291)
 H59B(0.9978) H59C(1.0996)
 Fixed Y: H32(0.3195) H26(0.1999) H44(0.2119) H14(0.2744) H18(0.1918)
 H47(0.0749) H53(0.4337) H50(0.4556) H46(-0.0074) H12(0.1591) H30(-0.0546)
 H8(0.0899) H24(0.0941) H17(0.3329) H10(0.1779) H54(0.368) H27(0.153) H45(0.06)
 H29(-0.1) H23(-0.0172) H48(0.2269) H22(-0.1457) H42(0.2852) H21(-0.1634)
 H51(0.5227) H20(-0.0528) H15(0.416) H52(0.511) H34(0.3757) H38(0.5225)
 H28(0.0037) H9(0.1235) H40(0.5033) H11(0.1922) H16(0.4438) H36(0.4188)
 H35(0.423) H41(0.3521) H39(0.5886) H33(0.3283) H55A(0.1328) H55B(0.1522)
 H55C(0.0551) H57A(0.1692) H57B(0.0829) H57C(0.1743) H59A(0.195) H59B(0.0957)
 H59C(0.1709)
 Fixed Z: H32(0.0252) H26(0.4801) H44(-0.0506) H14(0.6535) H18(0.5698) H47(-
 0.1118) H53(-0.285) H50(-0.0735) H46(-0.0497) H12(0.5589) H30(0.6356)
 H8(0.7851) H24(0.7114) H17(0.5304) H10(0.7109) H54(-0.2471) H27(0.3785) H45(-
 0.0183) H29(0.5331) H23(0.8121) H48(-0.1438) H22(0.8902) H42(-0.2048)
 H21(0.8679) H51(-0.1138) H20(0.7668) H15(0.6097) H52(-0.218) H34(0.1247) H38(-
 0.244) H28(0.4049) H9(0.811) H40(-0.3896) H11(0.5857) H16(0.5513) H36(-0.1031)
 H35(0.0068) H41(-0.3155) H39(-0.3534) H33(0.1333) H55A(0.3218) H55B(0.3164)
 H55C(0.3675) H57A(0.3391) H57B(0.3497) H57C(0.3312) H59A(0.2909) H59B(0.3391)
 H59C(0.2945)
;

loop_
_space_group_symop_id
_space_group_symop_operation_xyz
1 'x, y, z'
2 '-x, -y, -z'

loop_
_atom_site_label
_atom_site_type_symbol
_atom_site_fract_x
_atom_site_fract_y
_atom_site_fract_z
_atom_site_U_iso_or_equiv
_atom_site_adp_type
_atom_site_occupancy
_atom_site_symmetry_multiplicity
_atom_site_calc_flag
_atom_site_disorder_assembly
_atom_site_disorder_group
_atom_site_refinement_flags_posn
Zn1 Zn 0.58214(3) 0.267193(15) 0.212958(14) 0.01556(7) Uani 1 1 d . . .
S4 S 0.84589(6) 0.10084(3) 0.07032(3) 0.01719(12) Uani 1 1 d . . .
S1 S 0.57665(6) 0.33758(3) 0.07918(3) 0.01737(12) Uani 1 1 d . . .
S3 S 0.70938(6) 0.26136(3) -0.03736(3) 0.01772(12) Uani 1 1 d . . .
S6 S 0.34870(6) 0.25132(3) 0.27923(3) 0.01794(12) Uani 1 1 d . . .
P1 P 0.54999(6) 0.11181(3) 0.64611(3) 0.01374(12) Uani 1 1 d . . .
S2 S 0.74832(6) 0.14510(3) 0.20931(3) 0.01750(12) Uani 1 1 d . . .
S8 S 0.21206(6) 0.31436(4) 0.40388(3) 0.01935(12) Uani 1 1 d . . .
S9 S 0.45801(6) 0.38239(3) 0.40826(3) 0.01897(12) Uani 1 1 d . . .
P2 P 0.28489(6) 0.35150(4) -0.12941(3) 0.01563(12) Uani 1 1 d . . .
S5 S 0.86280(6) 0.12466(4) -0.09522(3) 0.02113(13) Uani 1 1 d . . .
S7 S 0.64754(6) 0.33304(3) 0.28387(3) 0.01799(12) Uani 1 1 d . . .
S10 S 0.18505(7) 0.40002(4) 0.51359(3) 0.02363(13) Uani 1 1 d . . .
C5 C 0.4808(2) 0.33474(13) 0.34056(12) 0.0167(4) Uani 1 1 d . . .
C49 C 0.4439(2) 0.40359(13) -0.15544(12) 0.0161(4) Uani 1 1 d . . .
C32 C 0.2221(3) 0.34092(14) 0.02123(13) 0.0226(5) Uani 1 1 d . . .
H32 H 0.3218 0.3195 0.0252 0.027 Uiso 1 1 calc . . R
C26 C 0.6073(2) 0.13897(14) 0.49092(13) 0.0168(4) Uani 1 1 d . . .
H26 H 0.5802 0.1999 0.4801 0.020 Uiso 1 1 calc . . R
C1 C 0.7512(2) 0.17577(13) 0.11002(12) 0.0142(4) Uani 1 1 d . . .
C44 C 0.2149(2) 0.18421(14) -0.06322(13) 0.0196(5) Uani 1 1 d . . .
H44 H 0.1219 0.2119 -0.0506 0.024 Uiso 1 1 calc . . R
C14 C 0.4958(2) 0.28619(15) 0.62824(13) 0.0202(5) Uani 1 1 d . . .
H14 H 0.4016 0.2744 0.6535 0.024 Uiso 1 1 calc . . R
C18 C 0.7361(2) 0.23690(14) 0.57893(13) 0.0188(5) Uani 1 1 d . . .
H18 H 0.8050 0.1918 0.5698 0.023 Uiso 1 1 calc . . R
C3 C 0.8099(2) 0.16030(14) -0.02437(13) 0.0161(4) Uani 1 1 d . . .
C2 C 0.6851(2) 0.25180(13) 0.05857(12) 0.0143(4) Uani 1 1 d . . .
C47 C 0.4872(2) 0.10304(14) -0.09950(13) 0.0192(5) Uani 1 1 d . . .
H47 H 0.5801 0.0749 -0.1118 0.023 Uiso 1 1 calc . . R
C53 C 0.6637(2) 0.43799(15) -0.24217(14) 0.0224(5) Uani 1 1 d . . .
H53 H 0.7298 0.4337 -0.2850 0.027 Uiso 1 1 calc . . R
C50 C 0.4707(2) 0.45072(13) -0.11624(13) 0.0175(4) Uani 1 1 d . . .
H50 H 0.4047 0.4556 -0.0735 0.021 Uiso 1 1 calc . . R
C19 C 0.6320(2) 0.03156(14) 0.72964(12) 0.0168(4) Uani 1 1 d . . .
C4 C 0.3640(2) 0.30185(13) 0.33907(12) 0.0161(4) Uani 1 1 d . . .
C46 C 0.3748(2) 0.05421(14) -0.06254(13) 0.0205(5) Uani 1 1 d . . .
H46 H 0.3910 -0.0074 -0.0497 0.025 Uiso 1 1 calc . . R
C12 C 0.2715(2) 0.15214(13) 0.61004(13) 0.0167(4) Uani 1 1 d . . .
H12 H 0.3140 0.1591 0.5589 0.020 Uiso 1 1 calc . . R
C30 C 0.6476(2) -0.01232(14) 0.58338(13) 0.0183(5) Uani 1 1 d . . .
H30 H 0.6466 -0.0546 0.6356 0.022 Uiso 1 1 calc . . R
C13 C 0.5983(2) 0.21964(13) 0.61631(12) 0.0161(4) Uani 1 1 d . . .
C8 C 0.2958(3) 0.11108(17) 0.74451(14) 0.0248(5) Uani 1 1 d . . .
H8 H 0.3546 0.0899 0.7851 0.030 Uiso 1 1 calc . . R
C37 C 0.1917(2) 0.39763(14) -0.21394(13) 0.0181(5) Uani 1 1 d . . .
C24 C 0.7637(2) 0.04183(15) 0.74319(14) 0.0223(5) Uani 1 1 d . . .
H24 H 0.8050 0.0941 0.7114 0.027 Uiso 1 1 calc . . R
C25 C 0.6075(2) 0.07706(13) 0.56761(12) 0.0143(4) Uani 1 1 d . . .
C17 C 0.7722(3) 0.32080(15) 0.55510(14) 0.0248(5) Uani 1 1 d . . .
H17 H 0.8666 0.3329 0.5304 0.030 Uiso 1 1 calc . . R
C10 C 0.0627(2) 0.16269(15) 0.70044(15) 0.0249(5) Uani 1 1 d . . .
H10 H -0.0386 0.1779 0.7109 0.030 Uiso 1 1 calc . . R
C54 C 0.5404(2) 0.39859(14) -0.21937(13) 0.0199(5) Uani 1 1 d . . .
H54 H 0.5209 0.3680 -0.2471 0.024 Uiso 1 1 calc . . R
C27 C 0.6469(2) 0.11111(14) 0.43084(13) 0.0200(5) Uani 1 1 d . . .
H27 H 0.6453 0.1530 0.3785 0.024 Uiso 1 1 calc . . R
C43 C 0.3279(2) 0.23420(14) -0.10123(12) 0.0169(4) Uani 1 1 d . . .
C45 C 0.2389(2) 0.09412(14) -0.04405(13) 0.0214(5) Uani 1 1 d . . .
H45 H 0.1624 0.0600 -0.0183 0.026 Uiso 1 1 calc . . R
C29 C 0.6891(3) -0.03922(14) 0.52260(14) 0.0225(5) Uani 1 1 d . . .
H29 H 0.7177 -0.1000 0.5331 0.027 Uiso 1 1 calc . . R
C23 C 0.8341(3) -0.02417(16) 0.80286(15) 0.0279(6) Uani 1 1 d . . .
H23 H 0.9238 -0.0172 0.8121 0.033 Uiso 1 1 calc . . R
C48 C 0.4646(2) 0.19335(14) -0.11879(13) 0.0192(5) Uani 1 1 d . . .
H48 H 0.5420 0.2269 -0.1438 0.023 Uiso 1 1 calc . . R
C22 C 0.7743(3) -0.10052(16) 0.84921(14) 0.0274(5) Uani 1 1 d . . .
H22 H 0.8230 -0.1457 0.8902 0.033 Uiso 1 1 calc . . R
C42 C 0.1256(2) 0.34677(15) -0.23510(14) 0.0218(5) Uani 1 1 d . . .
H42 H 0.1290 0.2852 -0.2048 0.026 Uiso 1 1 calc . . R
C21 C 0.6438(3) -0.11100(16) 0.83592(14) 0.0285(6) Uani 1 1 d . . .
H21 H 0.6029 -0.1634 0.8679 0.034 Uiso 1 1 calc . . R
C51 C 0.5956(2) 0.49069(13) -0.14038(14) 0.0201(5) Uani 1 1 d . . .
H51 H 0.6147 0.5227 -0.1138 0.024 Uiso 1 1 calc . . R
C20 C 0.5724(3) -0.04531(15) 0.77605(13) 0.0247(5) Uani 1 1 d . . .
H20 H 0.4830 -0.0528 0.7668 0.030 Uiso 1 1 calc . . R
C7 C 0.3578(2) 0.12176(14) 0.66970(13) 0.0170(4) Uani 1 1 d . . .
C15 C 0.5329(3) 0.37001(15) 0.60273(14) 0.0248(5) Uani 1 1 d . . .
H15 H 0.4631 0.4160 0.6097 0.030 Uiso 1 1 calc . . R
C52 C 0.6912(2) 0.48403(14) -0.20233(14) 0.0214(5) Uani 1 1 d . . .
H52 H 0.7764 0.5110 -0.2180 0.026 Uiso 1 1 calc . . R
C34 C -0.0160(3) 0.37457(16) 0.08007(16) 0.0334(6) Uani 1 1 d . . .
H34 H -0.0798 0.3757 0.1247 0.040 Uiso 1 1 calc . . R
C6 C 0.2808(2) 0.36779(13) 0.44558(13) 0.0189(5) Uani 1 1 d . . .
C38 C 0.1857(3) 0.48786(15) -0.25835(14) 0.0261(5) Uani 1 1 d . . .
H38 H 0.2311 0.5225 -0.2440 0.031 Uiso 1 1 calc . . R
C28 C 0.6889(2) 0.02232(14) 0.44653(13) 0.0210(5) Uani 1 1 d . . .
H28 H 0.7176 0.0037 0.4049 0.025 Uiso 1 1 calc . . R
C31 C 0.1685(2) 0.36799(14) -0.04950(13) 0.0186(5) Uani 1 1 d . . .
C9 C 0.1483(3) 0.13125(17) 0.75972(15) 0.0280(5) Uani 1 1 d . . .
H9 H 0.1054 0.1235 0.8110 0.034 Uiso 1 1 calc . . R
C40 C 0.0484(2) 0.47644(16) -0.34474(14) 0.0248(5) Uani 1 1 d . . .
H40 H -0.0007 0.5033 -0.3896 0.030 Uiso 1 1 calc . . R
C11 C 0.1236(2) 0.17207(15) 0.62590(14) 0.0226(5) Uani 1 1 d . . .
H11 H 0.0641 0.1922 0.5857 0.027 Uiso 1 1 calc . . R
C16 C 0.6705(3) 0.38673(15) 0.56736(14) 0.0266(5) Uani 1 1 d . . .
H16 H 0.6956 0.4438 0.5513 0.032 Uiso 1 1 calc . . R
C36 C 0.0218(2) 0.39944(15) -0.05497(15) 0.0248(5) Uani 1 1 d . . .
H36 H -0.0149 0.4188 -0.1031 0.030 Uiso 1 1 calc . . R
C35 C -0.0697(3) 0.40214(17) 0.01015(16) 0.0319(6) Uani 1 1 d . . .
H35 H -0.1696 0.4230 0.0068 0.038 Uiso 1 1 calc . . R
C41 C 0.0549(3) 0.38663(16) -0.30064(14) 0.0263(5) Uani 1 1 d . . .
H41 H 0.0104 0.3521 -0.3155 0.032 Uiso 1 1 calc . . R
C39 C 0.1136(3) 0.52695(16) -0.32334(15) 0.0293(6) Uani 1 1 d . . .
H39 H 0.1088 0.5886 -0.3534 0.035 Uiso 1 1 calc . . R
C33 C 0.1297(3) 0.34534(16) 0.08554(15) 0.0303(6) Uani 1 1 d . . .
H33 H 0.1662 0.3283 0.1333 0.036 Uiso 1 1 calc . . R
C55 C 1.0147(11) 0.1183(8) 0.3504(5) 0.025(2) Uiso 0.332(14) 1 d A 1 .
H55A H 1.1095 0.1328 0.3218 0.038 Uiso 0.332(14) 1 calc A 1 GR
H55B H 0.9396 0.1522 0.3164 0.038 Uiso 0.332(14) 1 calc A 1 GR
H55C H 1.0126 0.0551 0.3675 0.038 Uiso 0.332(14) 1 calc A 1 GR
C56 C 0.9882(9) 0.1404(12) 0.4185(9) 0.020(2) Uiso 0.332(14) 1 d A 1 .
N1 N 0.9777(8) 0.1481(11) 0.4746(8) 0.029(3) Uiso 0.332(14) 1 d A 1 .
N3 N 0.9725(7) 0.1901(7) 0.4464(5) 0.037(2) Uiso 0.360(10) 1 d B 3 .
C58 C 0.9838(11) 0.1152(10) 0.4428(8) 0.031(3) Uiso 0.306(14) 1 d C 2 .
N2 N 0.9703(8) 0.1112(8) 0.5034(7) 0.030(3) Uiso 0.306(14) 1 d C 2 .
C57 C 0.9969(16) 0.1372(11) 0.3586(7) 0.048(4) Uiso 0.306(14) 1 d C 2 .
H57A H 0.9050 0.1692 0.3391 0.073 Uiso 0.306(14) 1 calc C 2 GR
H57B H 1.0211 0.0829 0.3497 0.073 Uiso 0.306(14) 1 calc C 2 GR
H57C H 1.0732 0.1743 0.3312 0.073 Uiso 0.306(14) 1 calc C 2 GR
C60 C 0.9855(8) 0.1765(7) 0.3932(5) 0.024(2) Uiso 0.360(10) 1 d B 3 .
C59 C 1.0046(8) 0.1580(6) 0.3237(5) 0.025(2) Uiso 0.360(10) 1 d B 3 .
H59A H 0.9291 0.1950 0.2909 0.038 Uiso 0.360(10) 1 calc B 3 GR
H59B H 0.9978 0.0957 0.3391 0.038 Uiso 0.360(10) 1 calc B 3 GR
H59C H 1.0996 0.1709 0.2945 0.038 Uiso 0.360(10) 1 calc B 3 GR

loop_
_atom_site_aniso_label
_atom_site_aniso_U_11
_atom_site_aniso_U_22
_atom_site_aniso_U_33
_atom_site_aniso_U_23
_atom_site_aniso_U_13
_atom_site_aniso_U_12
Zn1 0.01853(14) 0.01558(13) 0.01254(14) -0.00597(11) -0.00271(10) -0.00095(10)
S4 0.0165(3) 0.0176(3) 0.0186(3) -0.0096(2) -0.0041(2) 0.0021(2)
S1 0.0210(3) 0.0156(2) 0.0132(3) -0.0057(2) -0.0029(2) 0.0028(2)
S3 0.0205(3) 0.0186(3) 0.0133(3) -0.0071(2) -0.0025(2) 0.0007(2)
S6 0.0198(3) 0.0206(3) 0.0153(3) -0.0088(2) -0.0014(2) -0.0041(2)
P1 0.0134(3) 0.0168(3) 0.0113(3) -0.0041(2) -0.0030(2) -0.0047(2)
S2 0.0206(3) 0.0173(3) 0.0139(3) -0.0060(2) -0.0061(2) 0.0019(2)
S8 0.0211(3) 0.0208(3) 0.0156(3) -0.0086(2) -0.0017(2) 0.0004(2)
S9 0.0250(3) 0.0174(3) 0.0161(3) -0.0089(2) -0.0060(2) 0.0016(2)
P2 0.0146(3) 0.0162(3) 0.0151(3) -0.0040(2) -0.0037(2) -0.0034(2)
S5 0.0182(3) 0.0284(3) 0.0208(3) -0.0159(3) 0.0010(2) -0.0016(2)
S7 0.0207(3) 0.0173(3) 0.0176(3) -0.0079(2) -0.0021(2) -0.0042(2)
S10 0.0306(3) 0.0223(3) 0.0176(3) -0.0111(2) -0.0012(2) 0.0020(2)
C5 0.0230(11) 0.0128(10) 0.0135(11) -0.0053(9) -0.0055(9) 0.0020(8)
C49 0.0151(11) 0.0147(10) 0.0151(11) -0.0017(9) -0.0047(8) -0.0020(8)
C32 0.0249(12) 0.0203(11) 0.0189(12) -0.0045(10) -0.0018(9) -0.0041(9)
C26 0.0197(11) 0.0153(10) 0.0159(11) -0.0048(9) -0.0039(9) -0.0051(8)
C1 0.0122(10) 0.0162(10) 0.0165(11) -0.0094(9) -0.0012(8) -0.0010(8)
C44 0.0183(11) 0.0217(11) 0.0172(12) -0.0052(10) -0.0027(9) -0.0048(9)
C14 0.0196(11) 0.0263(12) 0.0162(12) -0.0102(10) -0.0037(9) -0.0016(9)
C18 0.0178(11) 0.0195(11) 0.0190(12) -0.0073(9) -0.0036(9) -0.0023(9)
C3 0.0113(10) 0.0201(10) 0.0185(12) -0.0095(9) -0.0006(8) -0.0029(8)
C2 0.0140(10) 0.0171(10) 0.0123(11) -0.0072(9) 0.0001(8) -0.0023(8)
C47 0.0188(11) 0.0225(11) 0.0184(12) -0.0089(10) -0.0090(9) 0.0005(9)
C53 0.0202(12) 0.0233(11) 0.0163(12) -0.0010(10) -0.0025(9) -0.0030(9)
C50 0.0163(11) 0.0150(10) 0.0189(12) -0.0042(9) -0.0059(9) 0.0000(8)
C19 0.0203(11) 0.0186(10) 0.0126(11) -0.0061(9) -0.0045(9) -0.0027(9)
C4 0.0188(11) 0.0157(10) 0.0116(11) -0.0051(9) -0.0029(8) 0.0025(8)
C46 0.0282(13) 0.0178(10) 0.0179(12) -0.0053(9) -0.0130(10) -0.0025(9)
C12 0.0186(11) 0.0177(10) 0.0159(11) -0.0074(9) -0.0043(9) -0.0032(9)
C30 0.0239(12) 0.0157(10) 0.0155(11) -0.0033(9) -0.0054(9) -0.0070(9)
C13 0.0193(11) 0.0169(10) 0.0127(11) -0.0045(9) -0.0045(8) -0.0047(8)
C8 0.0215(12) 0.0404(14) 0.0166(12) -0.0128(11) 0.0001(9) -0.0127(10)
C37 0.0165(11) 0.0212(11) 0.0152(11) -0.0054(9) -0.0039(9) -0.0023(9)
C24 0.0229(12) 0.0194(11) 0.0253(13) -0.0057(10) -0.0094(10) -0.0054(9)
C25 0.0141(10) 0.0180(10) 0.0126(11) -0.0059(9) -0.0022(8) -0.0062(8)
C17 0.0243(12) 0.0243(12) 0.0244(13) -0.0052(10) -0.0026(10) -0.0110(10)
C10 0.0132(11) 0.0283(12) 0.0406(15) -0.0211(12) 0.0027(10) -0.0083(9)
C54 0.0224(12) 0.0213(11) 0.0145(12) -0.0035(9) -0.0056(9) -0.0049(9)
C27 0.0249(12) 0.0206(11) 0.0135(11) -0.0036(9) -0.0022(9) -0.0086(9)
C43 0.0201(11) 0.0172(10) 0.0138(11) -0.0042(9) -0.0062(9) -0.0040(9)
C45 0.0245(12) 0.0219(11) 0.0180(12) -0.0046(10) -0.0057(9) -0.0086(9)
C29 0.0290(13) 0.0170(11) 0.0246(13) -0.0083(10) -0.0077(10) -0.0058(9)
C23 0.0263(13) 0.0286(12) 0.0320(15) -0.0096(11) -0.0180(11) -0.0025(10)
C48 0.0175(11) 0.0236(11) 0.0172(12) -0.0073(10) -0.0054(9) -0.0034(9)
C22 0.0373(14) 0.0239(12) 0.0202(13) -0.0057(10) -0.0153(11) 0.0016(10)
C42 0.0252(12) 0.0198(11) 0.0225(13) -0.0101(10) -0.0084(10) 0.0013(9)
C21 0.0398(15) 0.0235(12) 0.0187(13) -0.0005(10) -0.0071(11) -0.0114(11)
C51 0.0205(11) 0.0132(10) 0.0265(13) -0.0055(10) -0.0106(10) -0.0006(9)
C20 0.0268(13) 0.0286(12) 0.0169(12) -0.0019(10) -0.0064(10) -0.0125(10)
C7 0.0154(11) 0.0215(11) 0.0176(12) -0.0093(9) -0.0020(9) -0.0063(9)
C15 0.0327(14) 0.0205(11) 0.0245(13) -0.0122(10) -0.0099(11) 0.0023(10)
C52 0.0154(11) 0.0172(10) 0.0249(13) 0.0001(10) -0.0056(9) -0.0046(9)
C34 0.0359(15) 0.0296(13) 0.0331(16) -0.0160(12) 0.0152(12) -0.0123(11)
C6 0.0257(12) 0.0136(10) 0.0132(11) -0.0032(9) -0.0052(9) 0.0034(9)
C38 0.0260(13) 0.0224(11) 0.0284(14) -0.0029(10) -0.0121(10) -0.0082(10)
C28 0.0253(12) 0.0242(11) 0.0191(12) -0.0125(10) -0.0013(9) -0.0081(9)
C31 0.0197(11) 0.0155(10) 0.0205(12) -0.0064(9) 0.0000(9) -0.0061(9)
C9 0.0239(13) 0.0415(14) 0.0265(14) -0.0202(12) 0.0077(10) -0.0168(11)
C40 0.0202(12) 0.0339(13) 0.0181(12) -0.0106(11) -0.0079(9) 0.0064(10)
C11 0.0184(12) 0.0239(11) 0.0306(14) -0.0142(11) -0.0073(10) -0.0023(9)
C16 0.0386(15) 0.0194(11) 0.0241(13) -0.0071(10) -0.0080(11) -0.0088(10)
C36 0.0181(12) 0.0243(12) 0.0340(14) -0.0128(11) -0.0025(10) -0.0053(9)
C35 0.0198(13) 0.0324(13) 0.0457(17) -0.0207(13) 0.0047(11) -0.0059(10)
C41 0.0256(13) 0.0315(13) 0.0290(14) -0.0188(11) -0.0110(10) 0.0028(10)
C39 0.0280(13) 0.0245(12) 0.0280(14) -0.0002(11) -0.0110(11) -0.0042(10)
C33 0.0421(16) 0.0261(12) 0.0194(13) -0.0069(11) 0.0019(11) -0.0082(11)

loop_
_atom_type_symbol
_atom_type_description
_atom_type_scat_dispersion_real
_atom_type_scat_dispersion_imag
_atom_type_scat_source
C C 0.0033 0.0016 'International Tables Vol C Tables 4.2.6.8 and 6.1.1.4'
H H 0.0000 0.0000 'International Tables Vol C Tables 4.2.6.8 and 6.1.1.4'
P P 0.1023 0.0942 'International Tables Vol C Tables 4.2.6.8 and 6.1.1.4'
S S 0.1246 0.1234 'International Tables Vol C Tables 4.2.6.8 and 6.1.1.4'
Zn Zn 0.2839 1.4301 'International Tables Vol C Tables 4.2.6.8 and 6.1.1.4'
N N 0.0061 0.0033 'International Tables Vol C Tables 4.2.6.8 and 6.1.1.4'

loop_
_geom_angle_atom_site_label_1
_geom_angle_atom_site_label_2
_geom_angle_atom_site_label_3
_geom_angle
S1 Zn1 S6 110.93(2)
S1 Zn1 S2 95.61(2)
S6 Zn1 S2 121.45(2)
S7 Zn1 S1 122.47(2)
S7 Zn1 S6 95.55(2)
S7 Zn1 S2 112.90(2)
C3 S4 C1 98.70(10)
C2 S1 Zn1 95.17(7)
C3 S3 C2 98.75(10)
C4 S6 Zn1 94.88(8)
C19 P1 C13 112.36(9)
C25 P1 C19 108.58(10)
C25 P1 C13 108.88(10)
C25 P1 C7 111.21(9)
C7 P1 C19 109.13(10)
C7 P1 C13 106.71(10)
C1 S2 Zn1 94.56(7)
C6 S8 C4 98.92(11)
C6 S9 C5 98.67(10)
C49 P2 C37 107.13(10)
C49 P2 C43 112.04(10)
C37 P2 C43 108.49(10)
C31 P2 C49 112.44(10)
C31 P2 C37 110.06(10)
C31 P2 C43 106.64(10)
C5 S7 Zn1 95.38(7)
S7 C5 S9 117.99(12)
C4 C5 S9 115.19(17)
C4 C5 S7 126.82(17)
C50 C49 P2 122.37(17)
C50 C49 C54 119.8(2)
C54 C49 P2 117.81(16)
C31 C32 H32 120.0
C33 C32 H32 120.0
C33 C32 C31 119.9(2)
C25 C26 H26 120.2
C27 C26 H26 120.2
C27 C26 C25 119.6(2)
S2 C1 S4 117.71(12)
C2 C1 S4 114.96(16)
C2 C1 S2 127.31(16)
C43 C44 H44 120.1
C45 C44 H44 120.1
C45 C44 C43 119.9(2)
C13 C14 H14 120.3
C15 C14 H14 120.3
C15 C14 C13 119.3(2)
C13 C18 H18 120.3
C17 C18 H18 120.3
C17 C18 C13 119.4(2)
S3 C3 S4 112.02(12)
S5 C3 S4 124.65(13)
S5 C3 S3 123.33(13)
S1 C2 S3 117.61(12)
C1 C2 S1 126.85(16)
C1 C2 S3 115.52(15)
C46 C47 H47 119.9
C46 C47 C48 120.1(2)
C48 C47 H47 119.9
C54 C53 H53 120.0
C54 C53 C52 120.0(2)
C52 C53 H53 120.0
C49 C50 H50 120.3
C49 C50 C51 119.3(2)
C51 C50 H50 120.3
C24 C19 P1 119.84(17)
C20 C19 P1 119.99(16)
C20 C19 C24 119.8(2)
S6 C4 S8 117.34(12)
C5 C4 S6 127.30(17)
C5 C4 S8 115.35(16)
C47 C46 H46 119.6
C47 C46 C45 120.7(2)
C45 C46 H46 119.6
C7 C12 H12 120.2
C11 C12 H12 120.2
C11 C12 C7 119.6(2)
C25 C30 H30 120.1
C29 C30 H30 120.1
C29 C30 C25 119.7(2)
C14 C13 P1 119.80(17)
C18 C13 P1 119.69(16)
C18 C13 C14 120.5(2)
C7 C8 H8 120.1
C9 C8 H8 120.1
C9 C8 C7 119.8(2)
C42 C37 P2 122.44(17)
C38 C37 P2 117.52(16)
C38 C37 C42 120.0(2)
C19 C24 H24 120.1
C23 C24 C19 119.9(2)
C23 C24 H24 120.1
C26 C25 P1 120.05(16)
C30 C25 P1 119.79(16)
C30 C25 C26 120.1(2)
C18 C17 H17 120.0
C16 C17 C18 120.0(2)
C16 C17 H17 120.0
C9 C10 H10 119.8
C9 C10 C11 120.4(2)
C11 C10 H10 119.8
C49 C54 H54 119.9
C53 C54 C49 120.2(2)
C53 C54 H54 119.9
C26 C27 H27 119.9
C26 C27 C28 120.3(2)
C28 C27 H27 119.9
C44 C43 P2 117.01(17)
C48 C43 P2 122.91(17)
C48 C43 C44 120.0(2)
C44 C45 H45 120.1
C46 C45 C44 119.7(2)
C46 C45 H45 120.1
C30 C29 H29 120.0
C30 C29 C28 120.1(2)
C28 C29 H29 120.0
C24 C23 H23 119.9
C24 C23 C22 120.2(2)
C22 C23 H23 119.9
C47 C48 C43 119.6(2)
C47 C48 H48 120.2
C43 C48 H48 120.2
C23 C22 H22 120.0
C21 C22 C23 120.1(2)
C21 C22 H22 120.0
C37 C42 H42 120.3
C41 C42 C37 119.4(2)
C41 C42 H42 120.3
C22 C21 H21 119.9
C22 C21 C20 120.2(2)
C20 C21 H21 119.9
C50 C51 H51 119.7
C52 C51 C50 120.5(2)
C52 C51 H51 119.7
C19 C20 H20 120.1
C21 C20 C19 119.8(2)
C21 C20 H20 120.1
C12 C7 P1 119.16(17)
C8 C7 P1 120.02(16)
C8 C7 C12 120.2(2)
C14 C15 H15 119.8
C16 C15 C14 120.3(2)
C16 C15 H15 119.8
C53 C52 H52 119.9
C51 C52 C53 120.3(2)
C51 C52 H52 119.9
C35 C34 H34 119.7
C33 C34 H34 119.7
C33 C34 C35 120.5(2)
S8 C6 S9 111.85(12)
S10 C6 S8 122.89(14)
S10 C6 S9 125.26(13)
C37 C38 H38 120.0
C39 C38 C37 119.9(2)
C39 C38 H38 120.0
C27 C28 H28 119.9
C29 C28 C27 120.2(2)
C29 C28 H28 119.9
C32 C31 P2 119.49(17)
C36 C31 P2 120.38(18)
C36 C31 C32 119.8(2)
C8 C9 C10 120.1(2)
C8 C9 H9 119.9
C10 C9 H9 119.9
C41 C40 H40 120.1
C39 C40 H40 120.1
C39 C40 C41 119.8(2)
C12 C11 C10 119.9(2)
C12 C11 H11 120.1
C10 C11 H11 120.1
C17 C16 H16 119.8
C15 C16 C17 120.4(2)
C15 C16 H16 119.8
C31 C36 H36 120.2
C35 C36 C31 119.6(2)
C35 C36 H36 120.2
C34 C35 C36 120.3(2)
C34 C35 H35 119.9
C36 C35 H35 119.9
C42 C41 C40 120.6(2)
C42 C41 H41 119.7
C40 C41 H41 119.7
C38 C39 C40 120.2(2)
C38 C39 H39 119.9
C40 C39 H39 119.9
C32 C33 H33 120.1
C34 C33 C32 119.9(2)
C34 C33 H33 120.1
N1 C56 C55 171.8(14)
N2 C58 C57 170.0(14)
C58 C57 H57A 109.5
C58 C57 H57B 109.5
C58 C57 H57C 109.5
H57A C57 H57B 109.5
H57A C57 H57C 109.5
H57B C57 H57C 109.5
N3 C60 C59 179.2(9)

loop_
_geom_bond_atom_site_label_1
_geom_bond_atom_site_label_2
_geom_bond_distance
Zn1 S1 2.3269(6)
Zn1 S6 2.3412(6)
Zn1 S2 2.3436(6)
Zn1 S7 2.3266(6)
S4 C1 1.753(2)
S4 C3 1.723(2)
S1 C2 1.741(2)
S3 C3 1.718(2)
S3 C2 1.747(2)
S6 C4 1.740(2)
P1 C19 1.794(2)
P1 C13 1.799(2)
P1 C25 1.789(2)
P1 C7 1.789(2)
S2 C1 1.741(2)
S8 C4 1.750(2)
S8 C6 1.723(2)
S9 C5 1.758(2)
S9 C6 1.726(2)
P2 C49 1.794(2)
P2 C37 1.797(2)
P2 C43 1.799(2)
P2 C31 1.792(2)
S5 C3 1.661(2)
S7 C5 1.740(2)
S10 C6 1.659(2)
C5 C4 1.359(3)
C49 C50 1.395(3)
C49 C54 1.401(3)
C32 H32 0.9500
C32 C31 1.399(3)
C32 C33 1.385(3)
C26 H26 0.9500
C26 C25 1.394(3)
C26 C27 1.380(3)
C1 C2 1.361(3)
C44 H44 0.9500
C44 C43 1.399(3)
C44 C45 1.387(3)
C14 H14 0.9500
C14 C13 1.395(3)
C14 C15 1.390(3)
C18 H18 0.9500
C18 C13 1.392(3)
C18 C17 1.392(3)
C47 H47 0.9500
C47 C46 1.382(3)
C47 C48 1.391(3)
C53 H53 0.9500
C53 C54 1.378(3)
C53 C52 1.392(3)
C50 H50 0.9500
C50 C51 1.396(3)
C19 C24 1.393(3)
C19 C20 1.390(3)
C46 H46 0.9500
C46 C45 1.384(3)
C12 H12 0.9500
C12 C7 1.396(3)
C12 C11 1.383(3)
C30 H30 0.9500
C30 C25 1.393(3)
C30 C29 1.383(3)
C8 H8 0.9500
C8 C7 1.387(3)
C8 C9 1.379(3)
C37 C42 1.392(3)
C37 C38 1.392(3)
C24 H24 0.9500
C24 C23 1.381(3)
C17 H17 0.9500
C17 C16 1.386(3)
C10 H10 0.9500
C10 C9 1.384(3)
C10 C11 1.385(3)
C54 H54 0.9500
C27 H27 0.9500
C27 C28 1.386(3)
C43 C48 1.392(3)
C45 H45 0.9500
C29 H29 0.9500
C29 C28 1.384(3)
C23 H23 0.9500
C23 C22 1.384(3)
C48 H48 0.9500
C22 H22 0.9500
C22 C21 1.381(3)
C42 H42 0.9500
C42 C41 1.383(3)
C21 H21 0.9500
C21 C20 1.386(3)
C51 H51 0.9500
C51 C52 1.376(3)
C20 H20 0.9500
C15 H15 0.9500
C15 C16 1.379(4)
C52 H52 0.9500
C34 H34 0.9500
C34 C35 1.384(4)
C34 C33 1.383(4)
C38 H38 0.9500
C38 C39 1.382(3)
C28 H28 0.9500
C31 C36 1.397(3)
C9 H9 0.9500
C40 H40 0.9500
C40 C41 1.384(3)
C40 C39 1.384(3)
C11 H11 0.9500
C16 H16 0.9500
C36 H36 0.9500
C36 C35 1.385(4)
C35 H35 0.9500
C41 H41 0.9500
C39 H39 0.9500
C33 H33 0.9500
C55 H55A 0.9800
C55 H55B 0.9800
C55 H55C 0.9800
C55 C56 1.468(8)
C56 N1 1.120(8)
N3 C60 1.118(7)
C58 N2 1.116(8)
C58 C57 1.477(9)
C57 H57A 0.9800
C57 H57B 0.9800
C57 H57C 0.9800
C60 C59 1.462(7)
C59 H59A 0.9800
C59 H59B 0.9800
C59 H59C 0.9800
